data_2220526
loop_
_publ_author_name
'Arslan, Hakan'
'VanDerveer, Don'
'\"Ozdemir, \.Ismail'
'G\"urb\"uz, Nevin'
'G\"ok, Yetkin'
'\,Cetinkaya, Bekir'

_publ_section_title
;
 1,3-Bis(thiophen-2-ylmethyl)-3,4,5,6-tetrahydropyrimidinium
 trichlorido(\h^6^-<i>p</i>-cymene)ruthenate(II)
;
_journal_coeditor_code HG2457
_journal_issue 1
_journal_name_full 'Acta Crystallographica Section E'
_journal_page_first m111
_journal_page_last m112
_journal_paper_doi 10.1107/S1600536808042773
_journal_volume 65
_journal_year 2009
_chemical_formula_iupac '(C14 H17 N2 S2) [Ru (C10 H14) Cl3]'
_chemical_formula_moiety 'C14 H17 N2 S2, C10 H14 Cl3 Ru'
_chemical_formula_sum 'C24 H31 Cl3 N2 Ru S2'
_chemical_formula_weight 619.05
_chemical_name_systematic
;
1,3-Bis(thiophen-2-ylmethyl)-3,4,5,6-tetrahydropyrimidinium
trichlorido(\h^6^-<i>p</i>-cymene)ruthenate(II)
;
_space_group_IT_number 2
_symmetry_cell_setting triclinic
_symmetry_space_group_name_Hall '-P 1'
_symmetry_space_group_name_H-M 'P -1'
_atom_sites_solution_hydrogens geom
_atom_sites_solution_primary direct
_atom_sites_solution_secondary difmap
_cell_angle_alpha 82.10(3)
_cell_angle_beta 67.61(3)
_cell_angle_gamma 72.59(3)
_cell_formula_units_Z 2
_cell_length_a 9.989(2)
_cell_length_b 11.404(2)
_cell_length_c 12.922(3)
_cell_measurement_reflns_used 4238
_cell_measurement_temperature 153(2)
_cell_measurement_theta_max 26.3803
_cell_measurement_theta_min 2.5659
_cell_volume 1298.2(6)
_computing_cell_refinement 'CrystalClear (Rigaku/MSC, 2001)'
_computing_data_collection 'CrystalClear (Rigaku/MSC, 2001)'
_computing_data_reduction 'CrystalClear (Rigaku/MSC, 2001)'
_computing_molecular_graphics 'SHELXTL (Sheldrick, 2008)'
_computing_publication_material 'SHELXTL (Sheldrick, 2008)'
_computing_structure_refinement 'SHELXTL (Sheldrick, 2008)'
_computing_structure_solution 'SHELXTL (Sheldrick, 2008)'
_diffrn_ambient_temperature 153(2)
_diffrn_detector_area_resol_mean 14.6306
_diffrn_measured_fraction_theta_full 0.986
_diffrn_measured_fraction_theta_max 0.986
_diffrn_measurement_device
;
Rigaku Mercury CCD
;
_diffrn_measurement_method omega
_diffrn_radiation_monochromator 'Graphite Monochromator'
_diffrn_radiation_source 'Sealed Tube'
_diffrn_radiation_type MoK\a
_diffrn_radiation_wavelength 0.71073
_diffrn_reflns_av_R_equivalents 0.0199
_diffrn_reflns_av_sigmaI/netI 0.0313
_diffrn_reflns_limit_h_max 11
_diffrn_reflns_limit_h_min -11
_diffrn_reflns_limit_k_max 13
_diffrn_reflns_limit_k_min -13
_diffrn_reflns_limit_l_max 15
_diffrn_reflns_limit_l_min -12
_diffrn_reflns_number 9185
_diffrn_reflns_reduction_process 'Lp corrections applied'
_diffrn_reflns_theta_full 25.20
_diffrn_reflns_theta_max 25.20
_diffrn_reflns_theta_min 2.57
_diffrn_standards_decay_% 0
_diffrn_standards_interval_count 0
_diffrn_standards_interval_time 0
_diffrn_standards_number 0
_exptl_absorpt_coefficient_mu 1.090
_exptl_absorpt_correction_T_max 0.9276
_exptl_absorpt_correction_T_min 0.7800
_exptl_absorpt_correction_type multi-scan
_exptl_absorpt_process_details '(<i>REQAB</i>; Jacobson, 1998)'
_exptl_crystal_colour red
_exptl_crystal_density_diffrn 1.584
_exptl_crystal_density_method 'not measured'
_exptl_crystal_description rod
_exptl_crystal_F_000 632
_exptl_crystal_size_max 0.24
_exptl_crystal_size_mid 0.12
_exptl_crystal_size_min 0.07
_refine_diff_density_max 0.612
_refine_diff_density_min -0.580
_refine_ls_extinction_method none
_refine_ls_goodness_of_fit_ref 1.117
_refine_ls_hydrogen_treatment constr
_refine_ls_matrix_type full
_refine_ls_number_parameters 292
_refine_ls_number_reflns 4606
_refine_ls_number_restraints 0
_refine_ls_restrained_S_all 1.117
_refine_ls_R_factor_all 0.0389
_refine_ls_R_factor_gt 0.0317
_refine_ls_shift/su_max 0.000
_refine_ls_shift/su_mean 0.000
_refine_ls_structure_factor_coef Fsqd
_refine_ls_weighting_details 'calc w=1/[\s^2^(Fo^2^)+(0.0324P)^2^+1.2338P] where P=(Fo^2^+2Fc^2^)/3'
_refine_ls_weighting_scheme calc
_refine_ls_wR_factor_gt 0.0709
_refine_ls_wR_factor_ref 0.0760
_reflns_number_gt 4048
_reflns_number_total 4606
_reflns_threshold_expression I>2\s(I)
_cod_data_source_file hg2457.cif
_cod_data_source_block I
_cod_depositor_comments
;
The following automatic conversions were performed:
'_symmetry_cell_setting' value 'Triclinic' changed to 'triclinic'
according to '/home/saulius/struct/CIF-dictionaries/cif_core.dic'
dictionary named 'cif_core.dic' version 2.4.1 from 2010-06-29.

Automatic conversion script
Id: cif_fix_enum 1527 2010-12-29 10:47:43Z saulius 

The following automatic conversions were performed:

'_symmetry_cell_setting' value 'Triclinic' changed to 'triclinic'
according to /home/saulius/struct/CIF-dictionaries/cif_core.dic
dictionary named 'cif_core.dic' version 2.4.1 from 2010-06-29.

Automatic conversion script
Id: cif_fix_values 1715 2011-07-08 13:25:40Z adriana 
;
_cod_database_code 2220526
_cod_database_fobs_code 2220526

loop_
_symmetry_equiv_pos_as_xyz
'x, y, z'
'-x, -y, -z'

loop_
_atom_site_type_symbol
_atom_site_label
_atom_site_fract_x
_atom_site_fract_y
_atom_site_fract_z
_atom_site_U_iso_or_equiv
_atom_site_adp_type
_atom_site_calc_flag
_atom_site_refinement_flags
_atom_site_occupancy
_atom_site_disorder_assembly
_atom_site_disorder_group
Ru Ru1 0.38371(3) 0.30813(2) 0.14309(2) 0.01843(9) Uani d . 1 . .
Cl Cl1 0.26136(9) 0.23176(6) 0.32961(6) 0.02416(17) Uani d . 1 . .
Cl Cl2 0.52125(9) 0.38864(7) 0.22412(7) 0.02633(18) Uani d . 1 . .
Cl Cl3 0.18305(9) 0.49582(7) 0.19463(7) 0.02786(18) Uani d . 1 . .
C C15 0.2964(4) 0.2481(3) 0.0344(3) 0.0228(7) Uani d . 1 . .
C C16 0.3788(4) 0.1460(3) 0.0795(3) 0.0235(7) Uani d . 1 . .
H H16 0.3314 0.0829 0.1191 0.028 Uiso calc R 1 . .
C C17 0.5297(4) 0.1327(3) 0.0687(3) 0.0269(7) Uani d . 1 . .
H H17 0.5828 0.0612 0.0998 0.032 Uiso calc R 1 . .
C C18 0.6015(4) 0.2255(3) 0.0118(3) 0.0275(7) Uani d . 1 . .
C C19 0.5197(4) 0.3320(3) -0.0321(3) 0.0263(7) Uani d . 1 . .
H H19 0.5660 0.3965 -0.0692 0.032 Uiso calc R 1 . .
C C20 0.3713(4) 0.3422(3) -0.0210(3) 0.0241(7) Uani d . 1 . .
H H20 0.3178 0.4142 -0.0514 0.029 Uiso calc R 1 . .
C C21 0.1370(4) 0.2648(3) 0.0438(3) 0.0293(7) Uani d . 1 . .
H H21 0.0836 0.3498 0.0579 0.035 Uiso calc R 1 . .
C C22 0.0538(4) 0.1876(4) 0.1380(3) 0.0413(9) Uani d . 1 . .
H H22A 0.0931 0.1026 0.1184 0.062 Uiso calc R 1 . .
H H22B -0.0514 0.2140 0.1493 0.062 Uiso calc R 1 . .
H H22C 0.0673 0.1975 0.2057 0.062 Uiso calc R 1 . .
C C23 0.1396(5) 0.2341(5) -0.0692(3) 0.0540(12) Uani d . 1 . .
H H23A 0.2007 0.2774 -0.1284 0.081 Uiso calc R 1 . .
H H23B 0.0391 0.2586 -0.0695 0.081 Uiso calc R 1 . .
H H23C 0.1808 0.1473 -0.0804 0.081 Uiso calc R 1 . .
C C24 0.7590(4) 0.2154(4) 0.0009(3) 0.0415(9) Uani d . 1 . .
H H24A 0.7889 0.1509 0.0503 0.062 Uiso calc R 1 . .
H H24B 0.7640 0.2918 0.0204 0.062 Uiso calc R 1 . .
H H24C 0.8253 0.1969 -0.0749 0.062 Uiso calc R 1 . .
S S1 0.88600(10) 0.14274(7) 0.52353(8) 0.0311(2) Uani d . 1 . .
S S2 0.82905(10) 0.82421(9) 0.36678(9) 0.0379(2) Uani d . 1 . .
N N1 0.7975(3) 0.4626(2) 0.4658(2) 0.0205(5) Uani d . 1 . .
N N2 0.6275(3) 0.6428(2) 0.4401(2) 0.0217(6) Uani d . 1 . .
C C1 0.7099(3) 0.5733(3) 0.4956(3) 0.0212(6) Uani d . 1 . .
H H1 0.7059 0.6053 0.5620 0.025 Uiso calc R 1 . .
C C2 0.8165(4) 0.4094(3) 0.3623(3) 0.0306(8) Uani d . 1 . .
H H2A 0.7505 0.3575 0.3790 0.037 Uiso calc R 1 . .
H H2B 0.9180 0.3600 0.3296 0.037 Uiso calc R 1 . .
C C3 0.7812(4) 0.5106(3) 0.2804(3) 0.0287(7) Uani d . 1 . .
H H3A 0.7792 0.4758 0.2177 0.034 Uiso calc R 1 . .
H H3B 0.8584 0.5531 0.2531 0.034 Uiso calc R 1 . .
C C4 0.6305(4) 0.6005(3) 0.3367(3) 0.0259(7) Uani d . 1 . .
H H4A 0.6144 0.6696 0.2870 0.031 Uiso calc R 1 . .
H H4B 0.5515 0.5614 0.3538 0.031 Uiso calc R 1 . .
C C5 0.5506(4) 0.7712(3) 0.4710(3) 0.0251(7) Uani d . 1 . .
H H5A 0.5365 0.7804 0.5475 0.030 Uiso calc R 1 . .
H H5B 0.4532 0.7926 0.4651 0.030 Uiso calc R 1 . .
C C6 0.6390(4) 0.8577(3) 0.3967(3) 0.0236(7) Uani d . 1 . .
C C7 0.5853(4) 0.9710(3) 0.3540(3) 0.0299(7) Uani d . 1 . .
H H7 0.4822 1.0059 0.3610 0.036 Uiso calc R 1 . .
C C8 0.7015(5) 1.0309(3) 0.2979(3) 0.0361(9) Uani d . 1 . .
H H8 0.6848 1.1114 0.2634 0.043 Uiso calc R 1 . .
C C9 0.8369(5) 0.9630(3) 0.2984(3) 0.0396(9) Uani d . 1 . .
H H9 0.9274 0.9892 0.2644 0.048 Uiso calc R 1 . .
C C10 0.8822(4) 0.3889(3) 0.5353(3) 0.0223(6) Uani d . 1 . .
H H10A 0.8744 0.4396 0.5919 0.027 Uiso calc R 1 . .
H H10B 0.9865 0.3610 0.4893 0.027 Uiso calc R 1 . .
C C11 0.8250(3) 0.2799(2) 0.5904(3) 0.0202(6) Uani d . 1 . .
C C12 0.7240(4) 0.2726(3) 0.6959(3) 0.0283(7) Uani d . 1 . .
H H12 0.6772 0.3394 0.7468 0.034 Uiso calc R 1 . .
C C13 0.6955(4) 0.1548(3) 0.7223(3) 0.0329(8) Uani d . 1 . .
H H13 0.6266 0.1340 0.7929 0.039 Uiso calc R 1 . .
C C14 0.7752(4) 0.0756(3) 0.6381(3) 0.0315(8) Uani d . 1 . .
H H14 0.7706 -0.0078 0.6417 0.038 Uiso calc R 1 . .

loop_
_atom_site_aniso_label
_atom_site_aniso_U_11
_atom_site_aniso_U_22
_atom_site_aniso_U_33
_atom_site_aniso_U_12
_atom_site_aniso_U_13
_atom_site_aniso_U_23
Ru1 0.01972(14) 0.01801(13) 0.01928(14) -0.00846(9) -0.00606(11) -0.00118(9)
Cl1 0.0309(4) 0.0229(4) 0.0195(4) -0.0138(3) -0.0051(3) -0.0002(3)
Cl2 0.0284(4) 0.0307(4) 0.0263(4) -0.0151(3) -0.0100(4) -0.0045(3)
Cl3 0.0270(4) 0.0215(4) 0.0339(4) -0.0038(3) -0.0104(4) -0.0048(3)
C15 0.0270(17) 0.0242(15) 0.0205(16) -0.0072(13) -0.0104(14) -0.0056(13)
C16 0.0302(18) 0.0184(14) 0.0228(16) -0.0097(12) -0.0065(14) -0.0052(12)
C17 0.0283(18) 0.0237(15) 0.0237(17) -0.0007(13) -0.0061(15) -0.0085(13)
C18 0.0225(17) 0.0365(18) 0.0220(17) -0.0069(14) -0.0030(14) -0.0128(14)
C19 0.0278(18) 0.0365(17) 0.0169(16) -0.0164(14) -0.0036(14) -0.0040(14)
C20 0.0305(18) 0.0237(15) 0.0200(16) -0.0098(13) -0.0097(14) 0.0009(13)
C21 0.0239(18) 0.0356(18) 0.0310(19) -0.0116(14) -0.0091(15) -0.0032(15)
C22 0.034(2) 0.066(3) 0.032(2) -0.0290(19) -0.0075(18) -0.0043(19)
C23 0.044(3) 0.101(4) 0.035(2) -0.040(3) -0.021(2) 0.008(2)
C24 0.0243(19) 0.062(2) 0.038(2) -0.0107(17) -0.0076(18) -0.0133(19)
S1 0.0322(5) 0.0171(4) 0.0397(5) -0.0064(3) -0.0067(4) -0.0064(3)
S2 0.0294(5) 0.0416(5) 0.0460(6) -0.0159(4) -0.0183(4) 0.0163(4)
N1 0.0258(14) 0.0147(11) 0.0224(14) -0.0056(10) -0.0095(12) -0.0022(10)
N2 0.0220(14) 0.0208(12) 0.0227(14) -0.0070(10) -0.0077(12) 0.0002(11)
C1 0.0242(16) 0.0193(14) 0.0207(16) -0.0117(12) -0.0045(14) 0.0001(12)
C2 0.039(2) 0.0231(16) 0.0313(19) -0.0050(14) -0.0151(17) -0.0069(14)
C3 0.0338(19) 0.0314(17) 0.0236(17) -0.0093(14) -0.0113(16) -0.0051(14)
C4 0.0288(18) 0.0279(16) 0.0261(17) -0.0112(13) -0.0128(15) -0.0004(14)
C5 0.0206(16) 0.0211(15) 0.0306(18) -0.0015(12) -0.0091(15) -0.0007(13)
C6 0.0245(17) 0.0241(15) 0.0235(17) -0.0059(13) -0.0106(14) -0.0007(13)
C7 0.036(2) 0.0210(15) 0.0309(19) -0.0052(14) -0.0125(16) 0.0002(14)
C8 0.058(3) 0.0217(16) 0.031(2) -0.0154(16) -0.0158(19) 0.0032(14)
C9 0.052(3) 0.043(2) 0.033(2) -0.0312(19) -0.0139(19) 0.0075(17)
C10 0.0242(17) 0.0186(14) 0.0259(17) -0.0070(12) -0.0108(14) 0.0012(12)
C11 0.0201(16) 0.0152(13) 0.0263(17) -0.0044(11) -0.0097(14) -0.0005(12)
C12 0.036(2) 0.0208(15) 0.0283(18) -0.0104(14) -0.0104(16) -0.0008(13)
C13 0.041(2) 0.0276(17) 0.0323(19) -0.0176(15) -0.0115(17) 0.0066(15)
C14 0.0322(19) 0.0170(15) 0.050(2) -0.0090(13) -0.0184(18) 0.0012(15)

loop_
_atom_type_symbol
_atom_type_description
_atom_type_scat_dispersion_real
_atom_type_scat_dispersion_imag
_atom_type_scat_source
C C 0.0033 0.0016 'International Tables Vol C Tables 4.2.6.8 and 6.1.1.4'
H H 0.0000 0.0000 'International Tables Vol C Tables 4.2.6.8 and 6.1.1.4'
N N 0.0061 0.0033 'International Tables Vol C Tables 4.2.6.8 and 6.1.1.4'
S S 0.1246 0.1234 'International Tables Vol C Tables 4.2.6.8 and 6.1.1.4'
Cl Cl 0.1484 0.1585 'International Tables Vol C Tables 4.2.6.8 and 6.1.1.4'
Ru Ru -1.2594 0.8363 'International Tables Vol C Tables 4.2.6.8 and 6.1.1.4'

loop_
_geom_angle_atom_site_label_1
_geom_angle_atom_site_label_2
_geom_angle_atom_site_label_3
_geom_angle_site_symmetry_1
_geom_angle_site_symmetry_3
_geom_angle
_geom_angle_publ_flag
C16 Ru1 C20 . . 68.78(12) ?
C16 Ru1 C19 . . 81.44(12) ?
C20 Ru1 C19 . . 37.86(12) ?
C16 Ru1 C15 . . 37.94(12) ?
C20 Ru1 C15 . . 38.96(11) ?
C19 Ru1 C15 . . 69.75(12) ?
C16 Ru1 C17 . . 38.37(12) ?
C20 Ru1 C17 . . 81.12(13) ?
C19 Ru1 C17 . . 68.43(13) ?
C15 Ru1 C17 . . 69.25(12) ?
C16 Ru1 C18 . . 68.65(12) ?
C20 Ru1 C18 . . 68.32(13) ?
C19 Ru1 C18 . . 37.89(13) ?
C15 Ru1 C18 . . 81.99(12) ?
C17 Ru1 C18 . . 37.63(12) ?
C16 Ru1 Cl3 . . 127.04(9) ?
C20 Ru1 Cl3 . . 86.08(10) ?
C19 Ru1 Cl3 . . 106.63(10) ?
C15 Ru1 Cl3 . . 94.62(9) ?
C17 Ru1 Cl3 . . 163.87(9) ?
C18 Ru1 Cl3 . . 143.21(10) ?
C16 Ru1 Cl1 . . 87.76(9) ?
C20 Ru1 Cl1 . . 142.92(9) ?
C19 Ru1 Cl1 . . 166.75(9) ?
C15 Ru1 Cl1 . . 105.94(9) ?
C17 Ru1 Cl1 . . 98.33(10) ?
C18 Ru1 Cl1 . . 130.29(10) ?
Cl3 Ru1 Cl1 . . 86.00(5) ?
C16 Ru1 Cl2 . . 143.80(9) ?
C20 Ru1 Cl2 . . 128.81(8) ?
C19 Ru1 Cl2 . . 97.12(9) ?
C15 Ru1 Cl2 . . 166.84(9) ?
C17 Ru1 Cl2 . . 107.40(9) ?
C18 Ru1 Cl2 . . 88.00(9) ?
Cl3 Ru1 Cl2 . . 88.26(4) ?
Cl1 Ru1 Cl2 . . 87.05(3) ?
C16 C15 C20 . . 116.5(3) ?
C16 C15 C21 . . 123.8(3) ?
C20 C15 C21 . . 119.6(3) ?
C16 C15 Ru1 . . 69.62(17) ?
C20 C15 Ru1 . . 69.26(17) ?
C21 C15 Ru1 . . 130.4(2) ?
C15 C16 C17 . . 122.4(3) ?
C15 C16 Ru1 . . 72.44(17) ?
C17 C16 Ru1 . . 72.29(17) ?
C15 C16 H16 . . 118.8 ?
C17 C16 H16 . . 118.8 ?
Ru1 C16 H16 . . 129.0 ?
C18 C17 C16 . . 119.8(3) ?
C18 C17 Ru1 . . 72.33(18) ?
C16 C17 Ru1 . . 69.34(17) ?
C18 C17 H17 . . 120.1 ?
C16 C17 H17 . . 120.1 ?
Ru1 C17 H17 . . 130.9 ?
C17 C18 C19 . . 119.2(3) ?
C17 C18 C24 . . 121.1(3) ?
C19 C18 C24 . . 119.7(3) ?
C17 C18 Ru1 . . 70.04(19) ?
C19 C18 Ru1 . . 69.82(18) ?
C24 C18 Ru1 . . 130.8(2) ?
C20 C19 C18 . . 119.8(3) ?
C20 C19 Ru1 . . 69.78(18) ?
C18 C19 Ru1 . . 72.29(19) ?
C20 C19 H19 . . 120.1 ?
C18 C19 H19 . . 120.1 ?
Ru1 C19 H19 . . 130.4 ?
C19 C20 C15 . . 122.2(3) ?
C19 C20 Ru1 . . 72.36(19) ?
C15 C20 Ru1 . . 71.78(18) ?
C19 C20 H20 . . 118.9 ?
C15 C20 H20 . . 118.9 ?
Ru1 C20 H20 . . 129.6 ?
C15 C21 C22 . . 113.6(3) ?
C15 C21 C23 . . 108.2(3) ?
C22 C21 C23 . . 110.5(3) ?
C15 C21 H21 . . 108.1 ?
C22 C21 H21 . . 108.1 ?
C23 C21 H21 . . 108.1 ?
C21 C22 H22A . . 109.5 ?
C21 C22 H22B . . 109.5 ?
H22A C22 H22B . . 109.5 ?
C21 C22 H22C . . 109.5 ?
H22A C22 H22C . . 109.5 ?
H22B C22 H22C . . 109.5 ?
C21 C23 H23A . . 109.5 ?
C21 C23 H23B . . 109.5 ?
H23A C23 H23B . . 109.5 ?
C21 C23 H23C . . 109.5 ?
H23A C23 H23C . . 109.5 ?
H23B C23 H23C . . 109.5 ?
C18 C24 H24A . . 109.5 ?
C18 C24 H24B . . 109.5 ?
H24A C24 H24B . . 109.5 ?
C18 C24 H24C . . 109.5 ?
H24A C24 H24C . . 109.5 ?
H24B C24 H24C . . 109.5 ?
C14 S1 C11 . . 92.00(16) ?
C9 S2 C6 . . 91.74(18) ?
C1 N1 C2 . . 121.5(3) ?
C1 N1 C10 . . 120.4(3) ?
C2 N1 C10 . . 118.1(2) ?
C1 N2 C5 . . 119.5(3) ?
C1 N2 C4 . . 120.9(3) ?
C5 N2 C4 . . 118.8(3) ?
N2 C1 N1 . . 124.0(3) ?
N2 C1 H1 . . 118.0 ?
N1 C1 H1 . . 118.0 ?
N1 C2 C3 . . 110.0(3) ?
N1 C2 H2A . . 109.7 ?
C3 C2 H2A . . 109.7 ?
N1 C2 H2B . . 109.7 ?
C3 C2 H2B . . 109.7 ?
H2A C2 H2B . . 108.2 ?
C2 C3 C4 . . 110.3(3) ?
C2 C3 H3A . . 109.6 ?
C4 C3 H3A . . 109.6 ?
C2 C3 H3B . . 109.6 ?
C4 C3 H3B . . 109.6 ?
H3A C3 H3B . . 108.1 ?
N2 C4 C3 . . 109.6(3) ?
N2 C4 H4A . . 109.8 ?
C3 C4 H4A . . 109.8 ?
N2 C4 H4B . . 109.8 ?
C3 C4 H4B . . 109.8 ?
H4A C4 H4B . . 108.2 ?
N2 C5 C6 . . 111.7(3) ?
N2 C5 H5A . . 109.3 ?
C6 C5 H5A . . 109.3 ?
N2 C5 H5B . . 109.3 ?
C6 C5 H5B . . 109.3 ?
H5A C5 H5B . . 107.9 ?
C7 C6 C5 . . 128.1(3) ?
C7 C6 S2 . . 111.5(2) ?
C5 C6 S2 . . 120.1(2) ?
C6 C7 C8 . . 111.7(3) ?
C6 C7 H7 . . 124.1 ?
C8 C7 H7 . . 124.1 ?
C9 C8 C7 . . 113.0(3) ?
C9 C8 H8 . . 123.5 ?
C7 C8 H8 . . 123.5 ?
C8 C9 S2 . . 112.0(3) ?
C8 C9 H9 . . 124.0 ?
S2 C9 H9 . . 124.0 ?
N1 C10 C11 . . 112.0(2) ?
N1 C10 H10A . . 109.2 ?
C11 C10 H10A . . 109.2 ?
N1 C10 H10B . . 109.2 ?
C11 C10 H10B . . 109.2 ?
H10A C10 H10B . . 107.9 ?
C12 C11 C10 . . 126.9(3) ?
C12 C11 S1 . . 111.0(2) ?
C10 C11 S1 . . 122.0(2) ?
C11 C12 C13 . . 112.5(3) ?
C11 C12 H12 . . 123.8 ?
C13 C12 H12 . . 123.8 ?
C14 C13 C12 . . 113.1(3) ?
C14 C13 H13 . . 123.5 ?
C12 C13 H13 . . 123.5 ?
C13 C14 S1 . . 111.4(2) ?
C13 C14 H14 . . 124.3 ?
S1 C14 H14 . . 124.3 ?

loop_
_geom_bond_atom_site_label_1
_geom_bond_atom_site_label_2
_geom_bond_site_symmetry_2
_geom_bond_distance
_geom_bond_publ_flag
Ru1 C16 . 2.144(3) ?
Ru1 C20 . 2.147(3) ?
Ru1 C19 . 2.181(3) ?
Ru1 C15 . 2.181(3) ?
Ru1 C17 . 2.183(3) ?
Ru1 C18 . 2.213(3) ?
Ru1 Cl3 . 2.4185(13) ?
Ru1 Cl1 . 2.4243(11) ?
Ru1 Cl2 . 2.4377(9) ?
C15 C16 . 1.406(4) ?
C15 C20 . 1.444(4) ?
C15 C21 . 1.505(4) ?
C16 C17 . 1.423(5) ?
C16 H16 . 0.9600 ?
C17 C18 . 1.418(5) ?
C17 H17 . 0.9600 ?
C18 C19 . 1.427(5) ?
C18 C24 . 1.496(5) ?
C19 C20 . 1.404(5) ?
C19 H19 . 0.9600 ?
C20 H20 . 0.9600 ?
C21 C22 . 1.523(5) ?
C21 C23 . 1.537(5) ?
C21 H21 . 0.9600 ?
C22 H22A . 0.9599 ?
C22 H22B . 0.9599 ?
C22 H22C . 0.9599 ?
C23 H23A . 0.9599 ?
C23 H23B . 0.9599 ?
C23 H23C . 0.9599 ?
C24 H24A . 0.9599 ?
C24 H24B . 0.9599 ?
C24 H24C . 0.9599 ?
S1 C14 . 1.718(4) ?
S1 C11 . 1.721(3) ?
S2 C9 . 1.711(4) ?
S2 C6 . 1.717(3) ?
N1 C1 . 1.313(4) ?
N1 C2 . 1.468(4) ?
N1 C10 . 1.475(4) ?
N2 C1 . 1.312(4) ?
N2 C5 . 1.466(4) ?
N2 C4 . 1.469(4) ?
C1 H1 . 0.9600 ?
C2 C3 . 1.510(5) ?
C2 H2A . 0.9600 ?
C2 H2B . 0.9600 ?
C3 C4 . 1.514(5) ?
C3 H3A . 0.9600 ?
C3 H3B . 0.9600 ?
C4 H4A . 0.9600 ?
C4 H4B . 0.9600 ?
C5 C6 . 1.513(4) ?
C5 H5A . 0.9600 ?
C5 H5B . 0.9600 ?
C6 C7 . 1.370(4) ?
C7 C8 . 1.427(5) ?
C7 H7 . 0.9600 ?
C8 C9 . 1.345(6) ?
C8 H8 . 0.9600 ?
C9 H9 . 0.9600 ?
C10 C11 . 1.500(4) ?
C10 H10A . 0.9600 ?
C10 H10B . 0.9600 ?
C11 C12 . 1.362(5) ?
C12 C13 . 1.425(4) ?
C12 H12 . 0.9600 ?
C13 C14 . 1.347(5) ?
C13 H13 . 0.9600 ?
C14 H14 . 0.9600 ?

loop_
_geom_hbond_atom_site_label_D
_geom_hbond_atom_site_label_H
_geom_hbond_atom_site_label_A
_geom_hbond_site_symmetry_A
_geom_hbond_distance_DH
_geom_hbond_distance_HA
_geom_hbond_distance_DA
_geom_hbond_angle_DHA
C1 H1 Cl1 2_666 0.96 2.64 3.519(4) 153
C1 H1 Cl2 2_666 0.96 2.82 3.478(4) 126
C10 H10A Cl3 2_666 0.96 2.75 3.654(4) 156
C14 H14 Cl1 2_656 0.96 2.63 3.584(4) 175

loop_
_geom_torsion_atom_site_label_1
_geom_torsion_atom_site_label_2
_geom_torsion_atom_site_label_3
_geom_torsion_atom_site_label_4
_geom_torsion_site_symmetry_1
_geom_torsion_site_symmetry_2
_geom_torsion_site_symmetry_3
_geom_torsion_site_symmetry_4
_geom_torsion
_geom_torsion_publ_flag
C20 Ru1 C15 C16 . . . . 130.5(3) ?
C19 Ru1 C15 C16 . . . . 102.4(2) ?
C17 Ru1 C15 C16 . . . . 28.64(19) ?
C18 Ru1 C15 C16 . . . . 65.3(2) ?
Cl3 Ru1 C15 C16 . . . . -151.54(17) ?
Cl1 Ru1 C15 C16 . . . . -64.39(19) ?
Cl2 Ru1 C15 C16 . . . . 106.2(4) ?
C16 Ru1 C15 C20 . . . . -130.5(3) ?
C19 Ru1 C15 C20 . . . . -28.11(19) ?
C17 Ru1 C15 C20 . . . . -101.9(2) ?
C18 Ru1 C15 C20 . . . . -65.2(2) ?
Cl3 Ru1 C15 C20 . . . . 77.93(18) ?
Cl1 Ru1 C15 C20 . . . . 165.08(16) ?
Cl2 Ru1 C15 C20 . . . . -24.3(5) ?
C16 Ru1 C15 C21 . . . . 117.6(4) ?
C20 Ru1 C15 C21 . . . . -111.8(4) ?
C19 Ru1 C15 C21 . . . . -139.9(3) ?
C17 Ru1 C15 C21 . . . . 146.3(3) ?
C18 Ru1 C15 C21 . . . . -177.0(3) ?
Cl3 Ru1 C15 C21 . . . . -33.9(3) ?
Cl1 Ru1 C15 C21 . . . . 53.3(3) ?
Cl2 Ru1 C15 C21 . . . . -136.2(3) ?
C20 C15 C16 C17 . . . . -2.0(4) ?
C21 C15 C16 C17 . . . . 179.7(3) ?
Ru1 C15 C16 C17 . . . . -54.6(3) ?
C20 C15 C16 Ru1 . . . . 52.6(2) ?
C21 C15 C16 Ru1 . . . . -125.7(3) ?
C20 Ru1 C16 C15 . . . . -30.84(19) ?
C19 Ru1 C16 C15 . . . . -67.9(2) ?
C17 Ru1 C16 C15 . . . . -133.8(3) ?
C18 Ru1 C16 C15 . . . . -105.0(2) ?
Cl3 Ru1 C16 C15 . . . . 36.5(2) ?
Cl1 Ru1 C16 C15 . . . . 119.80(18) ?
Cl2 Ru1 C16 C15 . . . . -158.27(15) ?
C20 Ru1 C16 C17 . . . . 102.9(2) ?
C19 Ru1 C16 C17 . . . . 65.9(2) ?
C15 Ru1 C16 C17 . . . . 133.8(3) ?
C18 Ru1 C16 C17 . . . . 28.82(19) ?
Cl3 Ru1 C16 C17 . . . . 170.29(15) ?
Cl1 Ru1 C16 C17 . . . . -106.42(19) ?
Cl2 Ru1 C16 C17 . . . . -24.5(3) ?
C15 C16 C17 C18 . . . . 0.8(5) ?
Ru1 C16 C17 C18 . . . . -53.8(3) ?
C15 C16 C17 Ru1 . . . . 54.7(3) ?
C16 Ru1 C17 C18 . . . . 132.7(3) ?
C20 Ru1 C17 C18 . . . . 65.8(2) ?
C19 Ru1 C17 C18 . . . . 28.70(19) ?
C15 Ru1 C17 C18 . . . . 104.3(2) ?
Cl3 Ru1 C17 C18 . . . . 103.7(3) ?
Cl1 Ru1 C17 C18 . . . . -151.71(18) ?
Cl2 Ru1 C17 C18 . . . . -62.2(2) ?
C20 Ru1 C17 C16 . . . . -66.9(2) ?
C19 Ru1 C17 C16 . . . . -104.0(2) ?
C15 Ru1 C17 C16 . . . . -28.34(18) ?
C18 Ru1 C17 C16 . . . . -132.7(3) ?
Cl3 Ru1 C17 C16 . . . . -29.0(4) ?
Cl1 Ru1 C17 C16 . . . . 75.62(18) ?
Cl2 Ru1 C17 C16 . . . . 165.13(16) ?
C16 C17 C18 C19 . . . . 1.0(5) ?
Ru1 C17 C18 C19 . . . . -51.4(3) ?
C16 C17 C18 C24 . . . . 178.8(3) ?
Ru1 C17 C18 C24 . . . . 126.4(3) ?
C16 C17 C18 Ru1 . . . . 52.5(3) ?
C16 Ru1 C18 C17 . . . . -29.34(19) ?
C20 Ru1 C18 C17 . . . . -104.1(2) ?
C19 Ru1 C18 C17 . . . . -133.3(3) ?
C15 Ru1 C18 C17 . . . . -66.2(2) ?
Cl3 Ru1 C18 C17 . . . . -153.21(16) ?
Cl1 Ru1 C18 C17 . . . . 37.9(2) ?
Cl2 Ru1 C18 C17 . . . . 122.37(19) ?
C16 Ru1 C18 C19 . . . . 104.0(2) ?
C20 Ru1 C18 C19 . . . . 29.24(17) ?
C15 Ru1 C18 C19 . . . . 67.14(18) ?
C17 Ru1 C18 C19 . . . . 133.3(3) ?
Cl3 Ru1 C18 C19 . . . . -19.9(2) ?
Cl1 Ru1 C18 C19 . . . . 171.28(14) ?
Cl2 Ru1 C18 C19 . . . . -104.29(17) ?
C16 Ru1 C18 C24 . . . . -143.7(4) ?
C20 Ru1 C18 C24 . . . . 141.5(4) ?
C19 Ru1 C18 C24 . . . . 112.3(4) ?
C15 Ru1 C18 C24 . . . . 179.4(4) ?
C17 Ru1 C18 C24 . . . . -114.4(4) ?
Cl3 Ru1 C18 C24 . . . . 92.4(4) ?
Cl1 Ru1 C18 C24 . . . . -76.4(4) ?
Cl2 Ru1 C18 C24 . . . . 8.0(3) ?
C17 C18 C19 C20 . . . . -1.5(5) ?
C24 C18 C19 C20 . . . . -179.4(3) ?
Ru1 C18 C19 C20 . . . . -53.1(3) ?
C17 C18 C19 Ru1 . . . . 51.5(3) ?
C24 C18 C19 Ru1 . . . . -126.3(3) ?
C16 Ru1 C19 C20 . . . . 66.25(19) ?
C15 Ru1 C19 C20 . . . . 28.86(18) ?
C17 Ru1 C19 C20 . . . . 103.8(2) ?
C18 Ru1 C19 C20 . . . . 132.3(3) ?
Cl3 Ru1 C19 C20 . . . . -59.96(18) ?
Cl1 Ru1 C19 C20 . . . . 102.0(4) ?
Cl2 Ru1 C19 C20 . . . . -150.28(17) ?
C16 Ru1 C19 C18 . . . . -66.05(19) ?
C20 Ru1 C19 C18 . . . . -132.3(3) ?
C15 Ru1 C19 C18 . . . . -103.44(19) ?
C17 Ru1 C19 C18 . . . . -28.52(18) ?
Cl3 Ru1 C19 C18 . . . . 167.74(15) ?
Cl1 Ru1 C19 C18 . . . . -30.3(5) ?
Cl2 Ru1 C19 C18 . . . . 77.42(17) ?
C18 C19 C20 C15 . . . . 0.3(5) ?
Ru1 C19 C20 C15 . . . . -54.0(3) ?
C18 C19 C20 Ru1 . . . . 54.3(3) ?
C16 C15 C20 C19 . . . . 1.4(4) ?
C21 C15 C20 C19 . . . . 179.8(3) ?
Ru1 C15 C20 C19 . . . . 54.2(3) ?
C16 C15 C20 Ru1 . . . . -52.8(2) ?
C21 C15 C20 Ru1 . . . . 125.6(3) ?
C16 Ru1 C20 C19 . . . . -103.8(2) ?
C15 Ru1 C20 C19 . . . . -133.9(3) ?
C17 Ru1 C20 C19 . . . . -66.1(2) ?
C18 Ru1 C20 C19 . . . . -29.26(18) ?
Cl3 Ru1 C20 C19 . . . . 123.75(18) ?
Cl1 Ru1 C20 C19 . . . . -158.17(15) ?
Cl2 Ru1 C20 C19 . . . . 39.2(2) ?
C16 Ru1 C20 C15 . . . . 30.09(18) ?
C19 Ru1 C20 C15 . . . . 133.9(3) ?
C17 Ru1 C20 C15 . . . . 67.84(19) ?
C18 Ru1 C20 C15 . . . . 104.7(2) ?
Cl3 Ru1 C20 C15 . . . . -102.32(18) ?
Cl1 Ru1 C20 C15 . . . . -24.2(3) ?
Cl2 Ru1 C20 C15 . . . . 173.08(14) ?
C16 C15 C21 C22 . . . . 19.9(5) ?
C20 C15 C21 C22 . . . . -158.3(3) ?
Ru1 C15 C21 C22 . . . . -71.2(4) ?
C16 C15 C21 C23 . . . . -103.1(4) ?
C20 C15 C21 C23 . . . . 78.7(4) ?
Ru1 C15 C21 C23 . . . . 165.7(3) ?
C5 N2 C1 N1 . . . . -171.2(3) ?
C4 N2 C1 N1 . . . . -1.2(4) ?
C2 N1 C1 N2 . . . . 3.4(4) ?
C10 N1 C1 N2 . . . . -177.8(3) ?
C1 N1 C2 C3 . . . . 23.7(4) ?
C10 N1 C2 C3 . . . . -155.2(3) ?
N1 C2 C3 C4 . . . . -50.8(4) ?
C1 N2 C4 C3 . . . . -27.5(4) ?
C5 N2 C4 C3 . . . . 142.6(3) ?
C2 C3 C4 N2 . . . . 52.6(3) ?
C1 N2 C5 C6 . . . . 97.4(3) ?
C4 N2 C5 C6 . . . . -72.8(3) ?
N2 C5 C6 C7 . . . . 140.6(3) ?
N2 C5 C6 S2 . . . . -45.6(4) ?
C9 S2 C6 C7 . . . . 0.7(3) ?
C9 S2 C6 C5 . . . . -174.1(3) ?
C5 C6 C7 C8 . . . . 173.4(3) ?
S2 C6 C7 C8 . . . . -0.9(4) ?
C6 C7 C8 C9 . . . . 0.6(5) ?
C7 C8 C9 S2 . . . . -0.1(4) ?
C6 S2 C9 C8 . . . . -0.4(3) ?
C1 N1 C10 C11 . . . . 111.5(3) ?
C2 N1 C10 C11 . . . . -69.6(4) ?
N1 C10 C11 C12 . . . . -95.8(4) ?
N1 C10 C11 S1 . . . . 85.4(3) ?
C14 S1 C11 C12 . . . . 0.0(3) ?
C14 S1 C11 C10 . . . . 179.0(3) ?
C10 C11 C12 C13 . . . . -179.3(3) ?
S1 C11 C12 C13 . . . . -0.3(4) ?
C11 C12 C13 C14 . . . . 0.6(5) ?
C12 C13 C14 S1 . . . . -0.6(4) ?
C11 S1 C14 C13 . . . . 0.3(3) ?
